data_7045411
loop_
_publ_author_name
'Mahapatra, Prithwish'
'Giri, Sanjib'
'Drew, Michael G. B.'
'Ghosh, Ashutosh'

_publ_section_title
;
 Control of nuclearity in heterometallic Cu<sup>II</sup>-Mn<sup>II</sup>
 complexes derived from asymmetric Schiff bases: structures and magnetic
 properties.
;
_journal_issue 10
_journal_name_full 'Dalton transactions (Cambridge, England : 2003)'
_journal_page_first 3568
_journal_page_last 3579
_journal_paper_doi 10.1039/c7dt04766e
_journal_volume 47
_journal_year 2018
_chemical_formula_moiety 'C40 H42 Cl2 Cu2 Mn N6 O4,2(C2 H3 N)'
_chemical_formula_sum 'C44 H48 Cl2 Cu2 Mn N8 O4'
_chemical_formula_weight 1005.84
_space_group_crystal_system monoclinic
_space_group_IT_number 15
_space_group_name_Hall '-C 2yc'
_space_group_name_H-M_alt 'C 1 2/c 1'
_symmetry_space_group_name_Hall '-C 2yc'
_symmetry_space_group_name_H-M 'C 1 2/c 1'
_atom_sites_solution_hydrogens geom
_audit_creation_method SHELXL-2014/7
_audit_update_record
;
2018-01-23 deposited with the CCDC.
2018-01-26 downloaded from the CCDC.
;
_cell_angle_alpha 90.00
_cell_angle_beta 118.944(5)
_cell_angle_gamma 90.00
_cell_formula_units_Z 4
_cell_length_a 27.370(5)
_cell_length_b 10.066(5)
_cell_length_c 19.407(5)
_cell_measurement_reflns_used 14988
_cell_measurement_temperature 293(2)
_cell_measurement_theta_max 24.789
_cell_measurement_theta_min 1.700
_cell_volume 4679(3)
_computing_cell_refinement 'Bruker SMART'
_computing_data_collection 'Bruker SMART'
_computing_data_reduction 'Bruker SAINT'
_computing_structure_refinement 'SHELXL-2014/7 (Sheldrick, 2014)'
_diffrn_ambient_temperature 293(2)
_diffrn_measured_fraction_theta_full 0.988
_diffrn_measured_fraction_theta_max 0.988
_diffrn_measurement_device_type 'CCD area detector'
_diffrn_measurement_method 'phi and omega scans'
_diffrn_radiation_monochromator graphite
_diffrn_radiation_source 'fine-focus sealed tube'
_diffrn_radiation_type MoK\a
_diffrn_radiation_wavelength 0.71073
_diffrn_reflns_av_R_equivalents 0.0821
_diffrn_reflns_av_unetI/netI 0.0765
_diffrn_reflns_Laue_measured_fraction_full 0.988
_diffrn_reflns_Laue_measured_fraction_max 0.988
_diffrn_reflns_limit_h_max 29
_diffrn_reflns_limit_h_min -32
_diffrn_reflns_limit_k_max 11
_diffrn_reflns_limit_k_min -11
_diffrn_reflns_limit_l_max 22
_diffrn_reflns_limit_l_min -21
_diffrn_reflns_number 14988
_diffrn_reflns_point_group_measured_fraction_full 0.988
_diffrn_reflns_point_group_measured_fraction_max 0.988
_diffrn_reflns_theta_full 24.789
_diffrn_reflns_theta_max 24.789
_diffrn_reflns_theta_min 1.700
_exptl_absorpt_coefficient_mu 1.330
_exptl_absorpt_correction_T_max 0.961
_exptl_absorpt_correction_T_min 0.923
_exptl_absorpt_correction_type empirical
_exptl_absorpt_process_details SADABS
_exptl_crystal_colour Green
_exptl_crystal_density_diffrn 1.428
_exptl_crystal_density_method 'not measured'
_exptl_crystal_description Prisamatic
_exptl_crystal_F_000 2068
_exptl_crystal_size_max 0.06
_exptl_crystal_size_mid 0.05
_exptl_crystal_size_min 0.03
_refine_diff_density_max 0.604
_refine_diff_density_min -0.469
_refine_diff_density_rms 0.071
_refine_ls_extinction_method none
_refine_ls_goodness_of_fit_ref 1.038
_refine_ls_hydrogen_treatment constr
_refine_ls_matrix_type full
_refine_ls_number_parameters 279
_refine_ls_number_reflns 3977
_refine_ls_number_restraints 0
_refine_ls_restrained_S_all 1.038
_refine_ls_R_factor_all 0.0811
_refine_ls_R_factor_gt 0.0495
_refine_ls_shift/su_max 0.001
_refine_ls_shift/su_mean 0.000
_refine_ls_structure_factor_coef Fsqd
_refine_ls_weighting_details 'w=1/[\s^2^(Fo^2^)+(0.0542P)^2^] where P=(Fo^2^+2Fc^2^)/3'
_refine_ls_weighting_scheme calc
_refine_ls_wR_factor_gt 0.1132
_refine_ls_wR_factor_ref 0.1283
_reflns_Friedel_coverage 0.000
_reflns_number_gt 2754
_reflns_number_total 4023
_reflns_threshold_expression 'I > 2\s(I)'
_cod_data_source_file c7dt04766e2.cif
_cod_data_source_block 2
_cod_depositor_comments
;
The following automatic conversions were performed:

'_exptl_absorpt_correction_type' value 'EMPIRICAL' changed to
'empirical' according to
/home/data/users/saulius/crontab/automatic-downloads/rss-feeds/RSC/lib/dictionaries/cif_core.dic
dictionary named 'cif_core.dic' version 2.4.2 from 2011-04-26.

Automatic conversion script
Id: cif_fix_values 4973 2017-02-22 13:04:09Z antanas 

 Adding full bibliography for 7045410--7045413.cif.
;
_cod_database_code 7045411
_shelx_shelxl_version_number 2014/7
_shelx_space_group_comment
;
The symmetry employed for this shelxl refinement is uniquely defined
by the following loop, which should always be used as a source of
symmetry information in preference to the above space-group names.
They are only intended as comments.
;

loop_
_space_group_symop_operation_xyz
'x, y, z'
'-x, y, -z+1/2'
'x+1/2, y+1/2, z'
'-x+1/2, y+1/2, -z+1/2'
'-x, -y, -z'
'x, -y, z-1/2'
'-x+1/2, -y+1/2, -z'
'x+1/2, -y+1/2, z-1/2'

loop_
_atom_site_label
_atom_site_type_symbol
_atom_site_fract_x
_atom_site_fract_y
_atom_site_fract_z
_atom_site_U_iso_or_equiv
_atom_site_adp_type
_atom_site_occupancy
_atom_site_site_symmetry_order
_atom_site_calc_flag
_atom_site_refinement_flags_posn
_atom_site_refinement_flags_adp
_atom_site_refinement_flags_occupancy
Cu1 Cu 0.43194(2) 0.17605(5) 0.65204(3) 0.0443(2) Uani 1 1 d . . .
Mn1 Mn 0.5000 0.43630(9) 0.7500 0.0437(3) Uani 1 2 d S T P
Cl1 Cl 0.47653(5) 0.59774(12) 0.82422(8) 0.0626(4) Uani 1 1 d . . .
O1 O 0.41863(10) 0.3584(3) 0.66730(17) 0.0479(7) Uani 1 1 d . . .
O2 O 0.50469(11) 0.2457(3) 0.67741(18) 0.0531(8) Uani 1 1 d . . .
N2 N 0.44925(13) 0.0033(3) 0.6230(2) 0.0509(9) Uani 1 1 d . . .
N1 N 0.36216(13) 0.1218(3) 0.6531(2) 0.0456(9) Uani 1 1 d . . .
C13 C 0.53316(17) 0.0743(5) 0.6181(3) 0.0532(12) Uani 1 1 d . . .
C6 C 0.31903(16) 0.3385(4) 0.6091(3) 0.0460(11) Uani 1 1 d . . .
C1 C 0.36772(15) 0.4121(4) 0.6256(2) 0.0443(11) Uani 1 1 d . . .
C2 C 0.36296(18) 0.5430(4) 0.6008(3) 0.0593(13) Uani 1 1 d . . .
H2 H 0.3950 0.5919 0.6131 0.071 Uiso 1 1 calc R U .
C5 C 0.26675(17) 0.4039(5) 0.5649(3) 0.0657(15) Uani 1 1 d . . .
H5 H 0.2342 0.3579 0.5532 0.079 Uiso 1 1 calc R U .
C7 C 0.32054(16) 0.2014(4) 0.6365(3) 0.0490(12) Uani 1 1 d . . .
C18 C 0.53890(16) 0.2004(4) 0.6520(3) 0.0489(11) Uani 1 1 d . . .
C9 C 0.35870(18) -0.0148(5) 0.6808(3) 0.0591(13) Uani 1 1 d . . .
H9A H 0.3230 -0.0534 0.6441 0.071 Uiso 1 1 calc R U .
H9B H 0.3600 -0.0078 0.7315 0.071 Uiso 1 1 calc R U .
C17 C 0.58386(17) 0.2812(5) 0.6613(3) 0.0592(13) Uani 1 1 d . . .
H17 H 0.5885 0.3653 0.6836 0.071 Uiso 1 1 calc R U .
C8 C 0.2719(2) 0.1581(5) 0.6480(4) 0.0758(16) Uani 1 1 d . . .
H8A H 0.2474 0.1023 0.6050 0.114 Uiso 1 1 calc R U .
H8B H 0.2518 0.2350 0.6500 0.114 Uiso 1 1 calc R U .
H8C H 0.2857 0.1096 0.6965 0.114 Uiso 1 1 calc R U .
C11 C 0.41337(19) -0.1100(5) 0.6176(3) 0.0664(15) Uani 1 1 d . . .
H11A H 0.4310 -0.1928 0.6162 0.080 Uiso 1 1 calc R U .
H11B H 0.3777 -0.1035 0.5698 0.080 Uiso 1 1 calc R U .
C12 C 0.49029(17) -0.0191(5) 0.6098(3) 0.0559(12) Uani 1 1 d . . .
H12 H 0.4927 -0.1043 0.5932 0.067 Uiso 1 1 calc R U .
C14 C 0.5722(2) 0.0325(6) 0.5949(3) 0.0740(16) Uani 1 1 d . . .
H14 H 0.5683 -0.0511 0.5724 0.089 Uiso 1 1 calc R U .
C3 C 0.3109(2) 0.6016(5) 0.5576(3) 0.0789(17) Uani 1 1 d . . .
H3 H 0.3084 0.6891 0.5408 0.095 Uiso 1 1 calc R U .
C10 C 0.40462(19) -0.1074(4) 0.6887(3) 0.0644(14) Uani 1 1 d . . .
H10A H 0.4393 -0.0810 0.7343 0.077 Uiso 1 1 calc R U .
H10B H 0.3959 -0.1966 0.6982 0.077 Uiso 1 1 calc R U .
C16 C 0.6210(2) 0.2362(6) 0.6376(3) 0.0730(15) Uani 1 1 d . . .
H16 H 0.6502 0.2909 0.6439 0.088 Uiso 1 1 calc R U .
N5 N 0.3737(2) 0.2229(5) 0.4807(3) 0.0918(16) Uani 1 1 d . . .
C4 C 0.26281(19) 0.5319(5) 0.5393(3) 0.0805(18) Uani 1 1 d . . .
H4 H 0.2280 0.5715 0.5097 0.097 Uiso 1 1 calc R U .
C21 C 0.4006(2) 0.3088(6) 0.4830(3) 0.0713(16) Uani 1 1 d . . .
C15 C 0.6157(2) 0.1116(6) 0.6045(4) 0.0834(18) Uani 1 1 d . . .
H15 H 0.6413 0.0823 0.5892 0.100 Uiso 1 1 calc R U .
C23 C 0.2860(3) 0.2817(8) 0.2243(5) 0.105(2) Uani 1 1 d . . .
C24 C 0.3180(3) 0.4018(7) 0.2582(4) 0.110(2) Uani 1 1 d . . .
H24A H 0.3535 0.3947 0.2599 0.165 Uiso 1 1 calc R U .
H24B H 0.3237 0.4134 0.3107 0.165 Uiso 1 1 calc R U .
H24C H 0.2981 0.4769 0.2266 0.165 Uiso 1 1 calc R U .
N6 N 0.2613(3) 0.1907(7) 0.1975(6) 0.171(4) Uani 1 1 d . . .
C22 C 0.4361(3) 0.4180(7) 0.4882(4) 0.116(2) Uani 1 1 d . . .
H22A H 0.4142 0.4978 0.4703 0.174 Uiso 1 1 calc R U .
H22B H 0.4529 0.4002 0.4558 0.174 Uiso 1 1 calc R U .
H22C H 0.4647 0.4291 0.5418 0.174 Uiso 1 1 calc R U .

loop_
_atom_site_aniso_label
_atom_site_aniso_U_11
_atom_site_aniso_U_22
_atom_site_aniso_U_33
_atom_site_aniso_U_23
_atom_site_aniso_U_13
_atom_site_aniso_U_12
Cu1 0.0350(3) 0.0302(3) 0.0660(4) -0.0023(3) 0.0232(3) -0.0016(2)
Mn1 0.0316(4) 0.0318(5) 0.0622(6) 0.000 0.0183(4) 0.000
Cl1 0.0625(7) 0.0480(8) 0.0818(9) -0.0010(6) 0.0385(7) 0.0068(6)
O1 0.0309(13) 0.0327(17) 0.073(2) -0.0026(15) 0.0199(14) 0.0012(12)
O2 0.0404(15) 0.0428(18) 0.082(2) -0.0196(17) 0.0342(15) -0.0124(13)
N2 0.0399(18) 0.034(2) 0.069(3) -0.0066(19) 0.0189(18) -0.0019(16)
N1 0.0373(18) 0.032(2) 0.063(2) 0.0031(18) 0.0213(17) -0.0038(15)
C13 0.043(2) 0.050(3) 0.061(3) -0.011(2) 0.020(2) 0.004(2)
C6 0.037(2) 0.040(3) 0.060(3) -0.006(2) 0.023(2) -0.0002(19)
C1 0.038(2) 0.037(3) 0.054(3) -0.005(2) 0.018(2) 0.0024(19)
C2 0.044(2) 0.032(3) 0.086(4) -0.003(2) 0.020(2) -0.003(2)
C5 0.035(2) 0.061(4) 0.083(4) -0.015(3) 0.014(2) -0.002(2)
C7 0.037(2) 0.044(3) 0.060(3) -0.009(2) 0.019(2) -0.005(2)
C18 0.037(2) 0.049(3) 0.061(3) 0.000(2) 0.025(2) 0.005(2)
C9 0.056(3) 0.044(3) 0.073(3) 0.004(3) 0.028(2) -0.010(2)
C17 0.047(2) 0.056(3) 0.082(4) -0.005(3) 0.037(3) -0.002(2)
C8 0.060(3) 0.063(4) 0.115(5) 0.000(3) 0.051(3) -0.003(3)
C11 0.054(3) 0.035(3) 0.097(4) -0.010(3) 0.026(3) -0.007(2)
C12 0.051(3) 0.039(3) 0.067(3) -0.009(2) 0.020(2) 0.007(2)
C14 0.063(3) 0.077(4) 0.084(4) -0.022(3) 0.036(3) 0.013(3)
C3 0.058(3) 0.042(3) 0.109(4) 0.011(3) 0.018(3) 0.008(2)
C10 0.056(3) 0.034(3) 0.086(4) 0.010(3) 0.021(3) -0.007(2)
C16 0.058(3) 0.089(5) 0.084(4) -0.003(4) 0.044(3) -0.008(3)
N5 0.079(3) 0.083(4) 0.121(4) -0.001(3) 0.054(3) 0.003(3)
C4 0.045(3) 0.054(4) 0.104(4) 0.001(3) 0.006(3) 0.011(2)
C21 0.065(3) 0.082(5) 0.071(4) -0.004(3) 0.036(3) 0.004(3)
C15 0.063(3) 0.106(5) 0.102(5) -0.020(4) 0.056(3) 0.000(3)
C23 0.090(5) 0.085(5) 0.172(7) -0.017(5) 0.090(5) 0.000(4)
C24 0.101(5) 0.119(6) 0.121(6) -0.014(5) 0.063(4) -0.029(4)
N6 0.126(5) 0.101(5) 0.341(12) -0.076(6) 0.157(7) -0.027(4)
C22 0.131(6) 0.125(6) 0.096(5) -0.006(4) 0.057(4) -0.042(5)

loop_
_atom_type_symbol
_atom_type_description
_atom_type_scat_dispersion_real
_atom_type_scat_dispersion_imag
_atom_type_scat_source
C C 0.0033 0.0016 'International Tables Vol C Tables 4.2.6.8 and 6.1.1.4'
H H 0.0000 0.0000 'International Tables Vol C Tables 4.2.6.8 and 6.1.1.4'
N N 0.0061 0.0033 'International Tables Vol C Tables 4.2.6.8 and 6.1.1.4'
O O 0.0106 0.0060 'International Tables Vol C Tables 4.2.6.8 and 6.1.1.4'
Cl Cl 0.1484 0.1585 'International Tables Vol C Tables 4.2.6.8 and 6.1.1.4'
Mn Mn 0.3368 0.7283 'International Tables Vol C Tables 4.2.6.8 and 6.1.1.4'
Cu Cu 0.3201 1.2651 'International Tables Vol C Tables 4.2.6.8 and 6.1.1.4'

loop_
_geom_angle_atom_site_label_1
_geom_angle_atom_site_label_2
_geom_angle_atom_site_label_3
_geom_angle
_geom_angle_site_symmetry_1
_geom_angle_site_symmetry_3
O1 Cu1 O2 82.15(11) . .
O1 Cu1 N2 169.72(15) . .
O2 Cu1 N2 91.84(13) . .
O1 Cu1 N1 90.36(13) . .
O2 Cu1 N1 165.42(14) . .
N2 Cu1 N1 97.25(15) . .
O1 Mn1 O1 137.56(15) 2_656 .
O1 Mn1 O2 79.58(11) 2_656 .
O1 Mn1 O2 66.85(10) . .
O1 Mn1 O2 66.85(10) 2_656 2_656
O1 Mn1 O2 79.58(11) . 2_656
O2 Mn1 O2 75.10(15) . 2_656
O1 Mn1 Cl1 105.79(8) 2_656 .
O1 Mn1 Cl1 101.96(8) . .
O2 Mn1 Cl1 165.74(7) . .
O2 Mn1 Cl1 94.63(8) 2_656 .
O1 Mn1 Cl1 101.96(8) 2_656 2_656
O1 Mn1 Cl1 105.79(8) . 2_656
O2 Mn1 Cl1 94.63(8) . 2_656
O2 Mn1 Cl1 165.74(7) 2_656 2_656
Cl1 Mn1 Cl1 97.07(7) . 2_656
C1 O1 Cu1 120.7(2) . .
C1 O1 Mn1 134.2(3) . .
Cu1 O1 Mn1 104.85(11) . .
C18 O2 Cu1 127.0(3) . .
C18 O2 Mn1 137.0(3) . .
Cu1 O2 Mn1 95.58(11) . .
C12 N2 C11 117.7(4) . .
C12 N2 Cu1 124.7(3) . .
C11 N2 Cu1 117.5(3) . .
C7 N1 C9 117.1(4) . .
C7 N1 Cu1 123.9(3) . .
C9 N1 Cu1 118.9(3) . .
C18 C13 C14 119.3(4) . .
C18 C13 C12 122.6(4) . .
C14 C13 C12 118.0(4) . .
C1 C6 C5 117.0(4) . .
C1 C6 C7 123.3(4) . .
C5 C6 C7 119.7(4) . .
O1 C1 C2 119.2(4) . .
O1 C1 C6 121.0(4) . .
C2 C1 C6 119.8(4) . .
C3 C2 C1 120.6(4) . .
C4 C5 C6 122.3(4) . .
N1 C7 C6 122.4(4) . .
N1 C7 C8 120.9(4) . .
C6 C7 C8 116.7(4) . .
O2 C18 C13 123.0(4) . .
O2 C18 C17 118.7(4) . .
C13 C18 C17 118.3(4) . .
N1 C9 C10 114.1(4) . .
C16 C17 C18 120.3(5) . .
N2 C11 C10 108.4(4) . .
N2 C12 C13 127.0(4) . .
C15 C14 C13 121.8(5) . .
C4 C3 C2 120.9(5) . .
C11 C10 C9 114.2(4) . .
C17 C16 C15 121.6(5) . .
C5 C4 C3 119.3(4) . .
N5 C21 C22 178.5(7) . .
C14 C15 C16 118.6(5) . .
N6 C23 C24 179.1(10) . .

loop_
_geom_bond_atom_site_label_1
_geom_bond_atom_site_label_2
_geom_bond_distance
_geom_bond_site_symmetry_2
Cu1 O1 1.922(3) .
Cu1 O2 1.936(3) .
Cu1 N2 1.955(4) .
Cu1 N1 1.996(3) .
Mn1 O1 2.166(3) 2_656
Mn1 O1 2.166(3) .
Mn1 O2 2.420(3) .
Mn1 O2 2.420(3) 2_656
Mn1 Cl1 2.4543(15) .
Mn1 Cl1 2.4543(15) 2_656
O1 C1 1.340(4) .
O2 C18 1.332(5) .
N2 C12 1.287(5) .
N2 C11 1.476(5) .
N1 C7 1.300(5) .
N1 C9 1.496(5) .
C13 C18 1.403(6) .
C13 C14 1.410(6) .
C13 C12 1.450(6) .
C6 C1 1.419(5) .
C6 C5 1.424(6) .
C6 C7 1.472(6) .
C1 C2 1.388(6) .
C2 C3 1.388(6) .
C5 C4 1.367(7) .
C7 C8 1.517(6) .
C18 C17 1.412(6) .
C9 C10 1.512(6) .
C17 C16 1.379(6) .
C11 C10 1.510(7) .
C14 C15 1.368(7) .
C3 C4 1.377(7) .
C16 C15 1.384(7) .
N5 C21 1.123(7) .
C21 C22 1.437(8) .
C23 N6 1.108(8) .
C23 C24 1.451(10) .
